data_4134275
loop_
_publ_author_name
'Zhang, Han-Yue'
'Song, Xian-Jiang'
'Chen, Xiao-Gang'
'Zhang, Zhi-Xu'
'You, Yu-Meng'
'Tang, Yuan-Yuan'
'Xiong, Ren-Gen'

_publ_section_title
;
 Observation of vortex domains in a two-dimensional lead iodide perovskite
 ferroelectric.
;
_journal_name_full 'Journal of the American Chemical Society'
_journal_paper_doi 10.1021/jacs.0c00371
_journal_year 2020
_chemical_formula_moiety 'I3 Pb, C5 H9 N, F'
_chemical_formula_sum 'C5 H9 F I3 N Pb'
_chemical_formula_weight 690.03
_space_group_crystal_system orthorhombic
_space_group_IT_number 63
_space_group_name_Hall '-C 2c 2'
_space_group_name_H-M_alt 'C m c m'
_atom_sites_solution_hydrogens difmap
_audit_creation_method SHELXL-2014/7
_cell_angle_alpha 90
_cell_angle_beta 90
_cell_angle_gamma 90
_cell_formula_units_Z 4
_cell_length_a 8.7441(14)
_cell_length_b 19.056(3)
_cell_length_c 8.0199(9)
_cell_measurement_reflns_used 1248
_cell_measurement_temperature 403(2)
_cell_measurement_theta_max 29.8270
_cell_measurement_theta_min 3.3160
_cell_volume 1336.3(3)
_computing_structure_refinement 'SHELXL-2014/7 (Sheldrick, 2014)'
_diffrn_ambient_temperature 403(2)
_diffrn_measured_fraction_theta_full 0.997
_diffrn_measured_fraction_theta_max 0.997
_diffrn_measurement_device_type 'XtaLAB Synergy R, DW system, HyPix'
_diffrn_radiation_type MoK\a
_diffrn_radiation_wavelength 0.71073
_diffrn_reflns_av_R_equivalents 0.1677
_diffrn_reflns_av_unetI/netI 0.0818
_diffrn_reflns_Laue_measured_fraction_full 0.997
_diffrn_reflns_Laue_measured_fraction_max 0.997
_diffrn_reflns_limit_h_max 10
_diffrn_reflns_limit_h_min -9
_diffrn_reflns_limit_k_max 20
_diffrn_reflns_limit_k_min -22
_diffrn_reflns_limit_l_max 9
_diffrn_reflns_limit_l_min -9
_diffrn_reflns_number 3245
_diffrn_reflns_point_group_measured_fraction_full 0.997
_diffrn_reflns_point_group_measured_fraction_max 0.997
_diffrn_reflns_theta_full 24.998
_diffrn_reflns_theta_max 24.998
_diffrn_reflns_theta_min 2.563
_diffrn_source 'Rotating-anode X-ray tube'
_exptl_absorpt_coefficient_mu 19.524
_exptl_absorpt_correction_T_max 0.014
_exptl_absorpt_correction_T_min 0.004
_exptl_absorpt_correction_type multi-scan
_exptl_absorpt_process_details
;
CrysAlisPro 1.171.40.14e (Rigaku Oxford Diffraction, 2018)
Empirical absorption correction using spherical harmonics,
 implemented in SCALE3 ABSPACK scaling algorithm.
;
_exptl_crystal_colour yellow
_exptl_crystal_density_diffrn 3.430
_exptl_crystal_description prism
_exptl_crystal_F_000 1184
_exptl_crystal_size_max 0.3
_exptl_crystal_size_mid 0.26
_exptl_crystal_size_min 0.22
_refine_diff_density_max 2.885
_refine_diff_density_min -3.185
_refine_diff_density_rms 0.637
_refine_ls_extinction_method none
_refine_ls_goodness_of_fit_ref 1.074
_refine_ls_hydrogen_treatment constr
_refine_ls_matrix_type full
_refine_ls_number_parameters 39
_refine_ls_number_reflns 685
_refine_ls_number_restraints 31
_refine_ls_restrained_S_all 1.049
_refine_ls_R_factor_all 0.1304
_refine_ls_R_factor_gt 0.1049
_refine_ls_shift/su_max 0.000
_refine_ls_shift/su_mean 0.000
_refine_ls_structure_factor_coef Fsqd
_refine_ls_weighting_details 'w=1/[\s^2^(Fo^2^)+(0.1840P)^2^+0.3798P] where P=(Fo^2^+2Fc^2^)/3'
_refine_ls_weighting_scheme calc
_refine_ls_wR_factor_gt 0.2548
_refine_ls_wR_factor_ref 0.2796
_reflns_Friedel_coverage 0.000
_reflns_number_gt 483
_reflns_number_total 686
_reflns_threshold_expression 'I > 2\s(I)'
_cod_data_source_file ja0c00371_si_007.cif
_cod_data_source_block CMCM
_cod_original_formula_sum '	C5 H9 F I3 N Pb'
_cod_database_code 4134275
_shelx_shelxl_version_number 2014/7
_shelx_space_group_comment
;
The symmetry employed for this shelxl refinement is uniquely defined
by the following loop, which should always be used as a source of
symmetry information in preference to the above space-group names.
They are only intended as comments.
;

loop_
_space_group_symop_operation_xyz
'x, y, z'
'-x, -y, z+1/2'
'-x, y, -z+1/2'
'x, -y, -z'
'x+1/2, y+1/2, z'
'-x+1/2, -y+1/2, z+1/2'
'-x+1/2, y+1/2, -z+1/2'
'x+1/2, -y+1/2, -z'
'-x, -y, -z'
'x, y, -z-1/2'
'x, -y, z-1/2'
'-x, y, z'
'-x+1/2, -y+1/2, -z'
'x+1/2, y+1/2, -z-1/2'
'x+1/2, -y+1/2, z-1/2'
'-x+1/2, y+1/2, z'

loop_
_atom_site_label
_atom_site_type_symbol
_atom_site_fract_x
_atom_site_fract_y
_atom_site_fract_z
_atom_site_U_iso_or_equiv
_atom_site_adp_type
_atom_site_occupancy
_atom_site_site_symmetry_order
_atom_site_calc_flag
_atom_site_refinement_flags_posn
_atom_site_refinement_flags_adp
_atom_site_refinement_flags_occupancy
_atom_site_disorder_assembly
_atom_site_disorder_group
F1 F 0.693(3) 0.7437(9) 0.2500 0.1787(4) Uani 0.5 2 d S TU P . .
C2 C 0.5000 0.81648(4) 0.06208(16) 0.1783(2) Uani 1 2 d DS TU P . .
H2A H 0.4121 0.8147 -0.0095 0.214 Uiso 0.5 1 d R U P . .
H2B H 0.5879 0.8147 -0.0095 0.214 Uiso 0.5 1 d R U P . .
C3 C 0.5000 0.7572(9) 0.165(2) 0.1786(3) Uani 1 2 d S TU P . .
H3A H 0.4544 0.7172 0.1114 0.214 Uiso 0.75 1 d R U P . .
C1 C 0.5000 0.88004(4) 0.14460(16) 0.1782(2) Uani 0.5 2 d DS TU P . .
N1 N 0.5000 0.88004(4) 0.14460(16) 0.1782(2) Uani 0.5 2 d S TU P . .
H1A H 0.4170 0.9032 0.1016 0.214 Uiso 0.25 1 d R U P . .
H1B H 0.5830 0.9032 0.1016 0.214 Uiso 0.25 1 d R U P . .
Pb1 Pb 0.0000 1.0000 0.0000 0.07106(16) Uani 1 4 d S T P . .
I1 I 0.25596(9) 1.06063(4) 0.2500 0.0946(3) Uani 1 2 d S T P . .
I2 I 0.0000 0.86680(5) 0.2500 0.1016(4) Uani 1 4 d S T P . .

loop_
_atom_site_aniso_label
_atom_site_aniso_U_11
_atom_site_aniso_U_22
_atom_site_aniso_U_33
_atom_site_aniso_U_23
_atom_site_aniso_U_13
_atom_site_aniso_U_12
F1 0.2376(6) 0.1521(6) 0.1464(6) 0.000 0.000 0.0001(6)
C2 0.2375(4) 0.1517(4) 0.1459(4) 0.0003(4) 0.000 0.000
C3 0.2376(4) 0.1520(4) 0.1461(4) 0.0002(4) 0.000 0.000
C1 0.2374(4) 0.1515(4) 0.1458(4) 0.0004(4) 0.000 0.000
N1 0.2374(4) 0.1515(4) 0.1458(4) 0.0004(4) 0.000 0.000
Pb1 0.0780(3) 0.0949(3) 0.0403(2) 0.00102(18) 0.000 0.000
I1 0.0832(4) 0.1257(6) 0.0748(4) 0.000 0.000 -0.0216(4)
I2 0.1541(10) 0.0856(6) 0.0650(5) 0.000 0.000 0.000

loop_
_atom_type_symbol
_atom_type_description
_atom_type_scat_dispersion_real
_atom_type_scat_dispersion_imag
_atom_type_scat_source
C C 0.0033 0.0016 'International Tables Vol C Tables 4.2.6.8 and 6.1.1.4'
H H 0.0000 0.0000 'International Tables Vol C Tables 4.2.6.8 and 6.1.1.4'
N N 0.0061 0.0033 'International Tables Vol C Tables 4.2.6.8 and 6.1.1.4'
F F 0.0171 0.0103 'International Tables Vol C Tables 4.2.6.8 and 6.1.1.4'
I I -0.4742 1.8119 'International Tables Vol C Tables 4.2.6.8 and 6.1.1.4'
Pb Pb -3.3944 10.1111 'International Tables Vol C Tables 4.2.6.8 and 6.1.1.4'

loop_
_geom_angle_atom_site_label_1
_geom_angle_atom_site_label_2
_geom_angle_atom_site_label_3
_geom_angle
_geom_angle_site_symmetry_1
_geom_angle_site_symmetry_3
_geom_angle_publ_flag
C3 F1 C3 43.7(12) 10_556 . ?
C1 C2 C3 115.3(7) . . ?
C3 C3 C2 126.1(7) 10_556 . ?
C3 C3 F1 68.1(6) 10_556 . ?
C2 C3 F1 109.4(7) . . ?
C3 C3 F1 68.1(6) 10_556 3_655 ?
C2 C3 F1 109.4(7) . 3_655 ?
F1 C3 F1 133.1(12) . 3_655 ?
C2 C1 N1 118.65(7) . 10_556 ?
C2 C1 C1 118.65(7) . 10_556 ?
N1 C1 C1 0.0 10_556 10_556 ?
I1 Pb1 I1 88.09(2) 9_575 11_575 ?
I1 Pb1 I1 91.91(2) 9_575 3 ?
I1 Pb1 I1 180.0 11_575 3 ?
I1 Pb1 I1 180.0 9_575 . ?
I1 Pb1 I1 91.91(2) 11_575 . ?
I1 Pb1 I1 88.09(2) 3 . ?
I1 Pb1 I2 84.007(15) 9_575 9_575 ?
I1 Pb1 I2 84.007(15) 11_575 9_575 ?
I1 Pb1 I2 95.993(15) 3 9_575 ?
I1 Pb1 I2 95.993(15) . 9_575 ?
I1 Pb1 I2 95.993(15) 9_575 . ?
I1 Pb1 I2 95.993(15) 11_575 . ?
I1 Pb1 I2 84.007(15) 3 . ?
I1 Pb1 I2 84.008(15) . . ?
I2 Pb1 I2 180.0 9_575 . ?
Pb1 I1 Pb1 77.040(19) . 2_575 ?
Pb1 I2 Pb1 76.61(2) 2_575 . ?

loop_
_geom_bond_atom_site_label_1
_geom_bond_atom_site_label_2
_geom_bond_distance
_geom_bond_site_symmetry_2
_geom_bond_publ_flag
F1 C3 1.84(2) 10_556 ?
F1 C3 1.84(2) . ?
C2 C1 1.3801(11) . ?
C2 C3 1.397(17) . ?
C3 C3 1.37(4) 10_556 ?
C3 F1 1.84(2) 3_655 ?
C1 N1 1.691(3) 10_556 ?
C1 C1 1.691(3) 10_556 ?
Pb1 I1 3.2193(7) 9_575 ?
Pb1 I1 3.2193(7) 11_575 ?
Pb1 I1 3.2193(7) 3 ?
Pb1 I1 3.2194(7) . ?
Pb1 I2 3.2346(8) 9_575 ?
Pb1 I2 3.2347(8) . ?
I1 Pb1 3.2194(7) 2_575 ?
I2 Pb1 3.2347(8) 2_575 ?
